data_2204842
loop_
_publ_author_name
'Gao, Shan'
'Huo, Li-Hua'
'Ng, Seik Weng'

_publ_section_title
;
 Bis(2-hydroxypyridinium) naphthalene-1,5-disulfonate dihydrate
;
_journal_issue 1
_journal_name_full 'Acta Crystallographica Section E'
_journal_page_first o98
_journal_page_last o99
_journal_paper_doi 10.1107/S1600536804032313
_journal_volume 61
_journal_year 2005
_chemical_formula_iupac '2C5 H6 N O +, C10 H6 O6 S2 2-, 2H2 O'
_chemical_formula_moiety '2C5 H6 N O +, C10 H6 O6 S2 2-, 2H2 O'
_chemical_formula_sum 'C20 H22 N2 O10 S2'
_chemical_formula_weight 514.52
_chemical_name_systematic
;
Bis(2-hydroxypyridinium) naphthalene-1,5-disulfonate dihydrate
;
_space_group_IT_number 14
_symmetry_cell_setting monoclinic
_symmetry_space_group_name_Hall '-P 2ybc'
_symmetry_space_group_name_H-M 'P 1 21/c 1'
_atom_sites_solution_hydrogens geom
_atom_sites_solution_primary direct
_atom_sites_solution_secondary difmap
_audit_creation_method SHELXL-97
_cell_angle_alpha 90.00
_cell_angle_beta 96.91(3)
_cell_angle_gamma 90.00
_cell_formula_units_Z 4
_cell_length_a 14.740(3)
_cell_length_b 10.883(2)
_cell_length_c 14.075(3)
_cell_measurement_reflns_used 16290
_cell_measurement_temperature 295(2)
_cell_measurement_theta_max 27.4
_cell_measurement_theta_min 3.3
_cell_volume 2241.4(8)
_computing_cell_refinement RAPID-AUTO
_computing_data_collection 'RAPID-AUTO (Rigaku, 1998)'
_computing_data_reduction 'CrystalStructure (Rigaku/MSC, 2002)'
_computing_molecular_graphics 'ORTEPII (Johnson, 1976)'
_computing_publication_material SHELXL97
_computing_structure_refinement 'SHELXL97 (Sheldrick, 1997)'
_computing_structure_solution 'SHELXS97 (Sheldrick, 1997)'
_diffrn_ambient_temperature 295(2)
_diffrn_measured_fraction_theta_full 0.99
_diffrn_measured_fraction_theta_max 0.99
_diffrn_measurement_device_type 'Rigaku R-AXIS RAPID'
_diffrn_measurement_method '\w scans'
_diffrn_radiation_monochromator graphite
_diffrn_radiation_source 'fine-focus sealed tube'
_diffrn_radiation_type MoK\a
_diffrn_radiation_wavelength 0.71073
_diffrn_reflns_av_R_equivalents 0.025
_diffrn_reflns_av_sigmaI/netI 0.020
_diffrn_reflns_limit_h_max 19
_diffrn_reflns_limit_h_min -19
_diffrn_reflns_limit_k_max 12
_diffrn_reflns_limit_k_min -14
_diffrn_reflns_limit_l_max 18
_diffrn_reflns_limit_l_min -18
_diffrn_reflns_number 20659
_diffrn_reflns_theta_full 27.5
_diffrn_reflns_theta_max 27.5
_diffrn_reflns_theta_min 3.1
_diffrn_standards_decay_% 0
_diffrn_standards_interval_count 0
_diffrn_standards_interval_time 0
_diffrn_standards_number 0
_exptl_absorpt_coefficient_mu 0.298
_exptl_absorpt_correction_T_max 0.932
_exptl_absorpt_correction_T_min 0.797
_exptl_absorpt_correction_type multi-scan
_exptl_absorpt_process_details '(ABSCOR; Higashi, 1995)'
_exptl_crystal_colour Colorless
_exptl_crystal_density_diffrn 1.525
_exptl_crystal_density_method 'not measured'
_exptl_crystal_description Prism
_exptl_crystal_F_000 1072
_exptl_crystal_size_max 0.42
_exptl_crystal_size_mid 0.31
_exptl_crystal_size_min 0.24
_refine_diff_density_max 0.44
_refine_diff_density_min -0.21
_refine_ls_extinction_method none
_refine_ls_goodness_of_fit_ref 1.03
_refine_ls_hydrogen_treatment mixed
_refine_ls_matrix_type full
_refine_ls_number_parameters 339
_refine_ls_number_reflns 5082
_refine_ls_number_restraints 10
_refine_ls_restrained_S_all 1.03
_refine_ls_R_factor_all 0.066
_refine_ls_R_factor_gt 0.044
_refine_ls_shift/su_max 0.001
_refine_ls_shift/su_mean 0.000
_refine_ls_structure_factor_coef Fsqd
_refine_ls_weighting_details 'calc w = 1/[\s^2^(Fo^2^)+(0.0679P)^2^+0.5447P] where P = (Fo^2^+2Fc^2^)/3'
_refine_ls_weighting_scheme calc
_refine_ls_wR_factor_gt 0.113
_refine_ls_wR_factor_ref 0.123
_reflns_number_gt 3742
_reflns_number_total 5082
_reflns_threshold_expression I>2\s(I)
_cod_data_source_file bt6557.cif
_cod_data_source_block I
_cod_depositor_comments
;
The following automatic conversions were performed:
'_symmetry_cell_setting' value 'Monoclinic' changed to 'monoclinic'
according to '/home/saulius/struct/CIF-dictionaries/cif_core.dic'
dictionary named 'cif_core.dic' version 2.4.1 from
2010-06-29.

'_exptl_absorpt_correction_type' value 'Multi-scan' changed
to 'multi-scan' according to
'/home/saulius/struct/CIF-dictionaries/cif_core.dic' dictionary named
'cif_core.dic' version 2.4.1 from 2010-06-29.

Automatic conversion script
Id: cif_fix_enum 1527 2010-12-29 10:47:43Z saulius 

The following automatic conversions were performed:

'_symmetry_cell_setting' value 'Monoclinic' changed to 'monoclinic'
according to /home/saulius/struct/CIF-dictionaries/cif_core.dic
dictionary named 'cif_core.dic' version 2.4.1 from
2010-06-29.

'_exptl_absorpt_correction_type' value 'Multi-scan'
changed to 'multi-scan' according to
/home/saulius/struct/CIF-dictionaries/cif_core.dic dictionary named
'cif_core.dic' version 2.4.1 from 2010-06-29.

Automatic conversion script
Id: cif_fix_values 1715 2011-07-08 13:25:40Z adriana 
;
_cod_original_cell_volume 2241.7(8)
_cod_original_sg_symbol_H-M 'P 21/c'
_cod_database_code 2204842
_cod_database_fobs_code 2204842

loop_
_symmetry_equiv_pos_as_xyz
'x, y, z'
'-x, y+1/2, -z+1/2'
'-x, -y, -z'
'x, -y-1/2, z-1/2'

loop_
_atom_site_label
_atom_site_fract_x
_atom_site_fract_y
_atom_site_fract_z
_atom_site_U_iso_or_equiv
_atom_site_adp_type
_atom_site_calc_flag
_atom_site_refinement_flags
_atom_site_occupancy
_atom_site_type_symbol
S1 0.86407(3) 0.56595(5) 0.78973(3) 0.03960(10) Uani d . 1 S
S2 0.63667(3) 0.44727(5) 0.21166(3) 0.03840(10) Uani d . 1 S
O1 0.84590(10) 0.4414(2) 0.75600(10) 0.0586(4) Uani d . 1 O
O2 0.93770(10) 0.6254(2) 0.74840(10) 0.0569(4) Uani d . 1 O
O3 0.78300(10) 0.6420(2) 0.78130(10) 0.0549(4) Uani d . 1 O
O4 0.73320(10) 0.4222(2) 0.22180(10) 0.0602(5) Uani d . 1 O
O5 0.58590(10) 0.34170(10) 0.24180(10) 0.0509(4) Uani d . 1 O
O6 0.61490(10) 0.5608(2) 0.25660(10) 0.0589(4) Uani d . 1 O
O7 0.89940(10) 0.6142(2) 0.48970(10) 0.0512(4) Uani d D 1 O
O8 0.61270(10) 0.3574(2) 0.50200(10) 0.0518(4) Uani d D 1 O
O1w 0.66840(10) 0.3768(2) 0.68000(10) 0.0638(5) Uani d D 1 O
O2w 0.83280(10) 0.6143(2) 0.31710(10) 0.0651(5) Uani d D 1 O
N1 1.02340(10) 0.6533(2) 0.59080(10) 0.0420(4) Uani d D 1 N
N2 0.48830(10) 0.3353(2) 0.39610(10) 0.0414(4) Uani d D 1 N
C1 0.90180(10) 0.5562(2) 0.91470(10) 0.0319(4) Uani d . 1 C
C2 0.84640(10) 0.6035(2) 0.97620(10) 0.0388(4) Uani d . 1 C
C3 0.87270(10) 0.5998(2) 1.07520(10) 0.0423(5) Uani d . 1 C
C4 0.95340(10) 0.5501(2) 1.11160(10) 0.0377(4) Uani d . 1 C
C5 1.01310(10) 0.4988(2) 1.05040(10) 0.0302(4) Uani d . 1 C
C6 0.60220(10) 0.4623(2) 0.08660(10) 0.0307(4) Uani d . 1 C
C7 0.66590(10) 0.4403(2) 0.02620(10) 0.0379(4) Uani d . 1 C
C8 0.64260(10) 0.4502(2) -0.07310(10) 0.0412(5) Uani d . 1 C
C9 0.55680(10) 0.4811(2) -0.11070(10) 0.0362(4) Uani d . 1 C
C10 0.48870(10) 0.5046(2) -0.05070(10) 0.0292(4) Uani d . 1 C
C11 0.98530(10) 0.6474(2) 0.5005(2) 0.0392(4) Uani d . 1 C
C12 1.0378(2) 0.6738(2) 0.4277(2) 0.0493(5) Uani d . 1 C
C13 1.1275(2) 0.7024(2) 0.4521(2) 0.0576(6) Uani d . 1 C
C14 1.1654(2) 0.7050(2) 0.5471(2) 0.0575(6) Uani d . 1 C
C15 1.1115(2) 0.6814(2) 0.6156(2) 0.0505(5) Uani d . 1 C
C16 0.52390(10) 0.3432(2) 0.48780(10) 0.0375(4) Uani d . 1 C
C17 0.46590(10) 0.3384(2) 0.55790(10) 0.0454(5) Uani d . 1 C
C18 0.3748(2) 0.3278(2) 0.5307(2) 0.0538(6) Uani d . 1 C
C19 0.3399(2) 0.3211(2) 0.4347(2) 0.0553(6) Uani d . 1 C
C20 0.3983(2) 0.3245(2) 0.3686(2) 0.0494(5) Uani d . 1 C
H1n 0.9900(10) 0.635(2) 0.6350(10) 0.060(10) Uiso d D 1 H
H2n 0.5250(10) 0.341(2) 0.3550(10) 0.060(10) Uiso d D 1 H
H7o 0.876(2) 0.615(3) 0.4310(10) 0.080(10) Uiso d D 1 H
H8o 0.631(2) 0.362(3) 0.5620(10) 0.070(10) Uiso d D 1 H
H1w1 0.7200(10) 0.405(2) 0.703(2) 0.070(10) Uiso d D 1 H
H1w2 0.661(2) 0.307(2) 0.705(2) 0.100(10) Uiso d D 1 H
H2w1 0.7970(10) 0.5590(10) 0.293(2) 0.070(10) Uiso d D 1 H
H2w2 0.810(2) 0.6850(10) 0.304(2) 0.060(10) Uiso d D 1 H
H2 0.7908 0.6385 0.9523 0.047 Uiso calc R 1 H
H3 0.8340 0.6321 1.1164 0.051 Uiso calc R 1 H
H4 0.9700 0.5494 1.1775 0.045 Uiso calc R 1 H
H7 0.7251 0.4186 0.0508 0.046 Uiso calc R 1 H
H8 0.6867 0.4354 -0.1136 0.049 Uiso calc R 1 H
H9 0.5426 0.4868 -0.1768 0.043 Uiso calc R 1 H
H12 1.0125 0.6720 0.3640 0.059 Uiso calc R 1 H
H13 1.1638 0.7205 0.4043 0.069 Uiso calc R 1 H
H14 1.2271 0.7228 0.5632 0.069 Uiso calc R 1 H
H15 1.1353 0.6846 0.6798 0.061 Uiso calc R 1 H
H17 0.4888 0.3423 0.6224 0.054 Uiso calc R 1 H
H18 0.3349 0.3249 0.5771 0.065 Uiso calc R 1 H
H19 0.2773 0.3144 0.4166 0.066 Uiso calc R 1 H
H20 0.3765 0.3194 0.3039 0.059 Uiso calc R 1 H

loop_
_atom_site_aniso_label
_atom_site_aniso_U_11
_atom_site_aniso_U_22
_atom_site_aniso_U_33
_atom_site_aniso_U_12
_atom_site_aniso_U_13
_atom_site_aniso_U_23
S1 0.0382(3) 0.0513(3) 0.0265(2) -0.0043(2) -0.0072(2) 0.00340(10)
S2 0.0375(3) 0.0512(3) 0.0248(2) -0.0028(2) -0.0035(2) 0.0000(2)
O1 0.0680(10) 0.0590(10) 0.0430(10) -0.0040(10) -0.0173(7) -0.0090(10)
O2 0.0530(10) 0.0840(10) 0.0330(10) -0.0100(10) 0.0032(7) 0.0140(10)
O3 0.0460(10) 0.0690(10) 0.0450(10) 0.0070(10) -0.0142(7) 0.0080(10)
O4 0.0410(10) 0.0950(10) 0.0420(10) 0.0060(10) -0.0075(7) 0.0060(10)
O5 0.0640(10) 0.0590(10) 0.0300(10) -0.0100(10) 0.0069(7) 0.0060(10)
O6 0.0770(10) 0.0600(10) 0.0360(10) 0.0010(10) -0.0066(7) -0.0160(10)
O7 0.0430(10) 0.0590(10) 0.0500(10) -0.0070(10) -0.0039(7) 0.0020(10)
O8 0.0400(10) 0.0680(10) 0.0470(10) -0.0020(10) 0.0008(7) 0.0040(10)
O1w 0.0640(10) 0.0700(10) 0.0520(10) -0.0200(10) -0.0130(10) 0.0050(10)
O2w 0.0690(10) 0.0620(10) 0.0560(10) -0.0160(10) -0.0230(10) 0.0010(10)
N1 0.0450(10) 0.0450(10) 0.0360(10) 0.0010(10) 0.0040(10) 0.0000(10)
N2 0.0460(10) 0.0470(10) 0.0310(10) -0.0030(10) 0.0050(10) 0.0010(10)
C1 0.0310(10) 0.0390(10) 0.0250(10) -0.0060(10) -0.0030(10) 0.0020(10)
C2 0.0320(10) 0.0480(10) 0.0360(10) 0.0010(10) 0.0020(10) 0.0040(10)
C3 0.0390(10) 0.0540(10) 0.0350(10) 0.0060(10) 0.0090(10) 0.0000(10)
C4 0.0400(10) 0.0490(10) 0.0250(10) -0.0010(10) 0.0040(10) 0.0000(10)
C5 0.0300(10) 0.0350(10) 0.0250(10) -0.0060(10) 0.0000(10) 0.0020(10)
C6 0.0320(10) 0.0350(10) 0.0250(10) -0.0020(10) 0.0020(10) 0.0000(10)
C7 0.0290(10) 0.0500(10) 0.0340(10) 0.0010(10) 0.0020(10) 0.0010(10)
C8 0.0340(10) 0.0590(10) 0.0320(10) 0.0030(10) 0.0110(10) -0.0020(10)
C9 0.0380(10) 0.0480(10) 0.0230(10) 0.0000(10) 0.0060(10) 0.0000(10)
C10 0.0310(10) 0.0320(10) 0.0250(10) -0.0040(10) 0.0030(10) -0.0020(10)
C11 0.0410(10) 0.0350(10) 0.0400(10) 0.0020(10) 0.0000(10) -0.0010(10)
C12 0.0600(10) 0.0530(10) 0.0340(10) 0.0010(10) 0.0010(10) 0.0000(10)
C13 0.0540(10) 0.066(2) 0.0560(10) -0.0040(10) 0.0200(10) -0.0020(10)
C14 0.0390(10) 0.065(2) 0.067(2) -0.0070(10) 0.0030(10) -0.0070(10)
C15 0.0510(10) 0.0520(10) 0.0450(10) 0.0010(10) -0.0090(10) -0.0060(10)
C16 0.0400(10) 0.0350(10) 0.0370(10) -0.0010(10) 0.0020(10) 0.0010(10)
C17 0.0490(10) 0.0560(10) 0.0310(10) -0.0010(10) 0.0030(10) -0.0030(10)
C18 0.0470(10) 0.070(2) 0.0460(10) -0.0070(10) 0.0120(10) -0.0040(10)
C19 0.0420(10) 0.065(2) 0.0560(10) -0.0100(10) -0.0010(10) -0.0030(10)
C20 0.0550(10) 0.0540(10) 0.0360(10) -0.0090(10) -0.0060(10) -0.0020(10)

loop_
_atom_type_symbol
_atom_type_description
_atom_type_scat_dispersion_real
_atom_type_scat_dispersion_imag
_atom_type_scat_source
C C 0.0033 0.0016 'International Tables Vol C Tables 4.2.6.8 and 6.1.1.4'
H H 0.0000 0.0000 'International Tables Vol C Tables 4.2.6.8 and 6.1.1.4'
N N 0.0061 0.0033 'International Tables Vol C Tables 4.2.6.8 and 6.1.1.4'
O O 0.0106 0.0060 'International Tables Vol C Tables 4.2.6.8 and 6.1.1.4'
S S 0.1246 0.1234 'International Tables Vol C Tables 4.2.6.8 and 6.1.1.4'

loop_
_geom_angle_atom_site_label_1
_geom_angle_atom_site_label_2
_geom_angle_atom_site_label_3
_geom_angle_site_symmetry_1
_geom_angle_site_symmetry_3
_geom_angle
_geom_angle_publ_flag
O1 S1 O2 . . 113.90(10) no
O1 S1 O3 . . 112.90(10) no
O1 S1 C1 . . 106.90(10) no
O2 S1 O3 . . 111.30(10) no
O2 S1 C1 . . 105.30(10) no
O3 S1 C1 . . 105.80(10) no
O4 S2 O5 . . 110.90(10) no
O4 S2 O6 . . 112.90(10) no
O4 S2 C6 . . 106.10(10) no
O5 S2 O6 . . 113.50(10) no
O5 S2 C6 . . 105.30(10) no
O6 S2 C6 . . 107.60(10) no
C16 N2 C20 . . 123.1(2) no
C2 C1 C5 . 3_767 120.8(2) no
C2 C1 S1 . . 117.70(10) no
C5 C1 S1 3_767 . 121.50(10) no
C1 C2 C3 . . 120.5(2) no
C4 C3 C2 . . 120.9(2) no
C3 C4 C5 . . 120.7(2) no
C4 C5 C1 . 3_767 122.8(2) no
C4 C5 C5 . 3_767 119.0(2) no
C1 C5 C5 3_767 3_767 118.2(2) no
C7 C6 C10 . 3_665 120.9(2) no
C7 C6 S2 . . 117.70(10) no
C10 C6 S2 3_665 . 121.40(10) no
C6 C7 C8 . . 120.2(2) no
C9 C8 C7 . . 121.0(2) no
C8 C9 C10 . . 120.6(2) no
C9 C10 C6 . 3_665 122.7(2) no
C9 C10 C10 . 3_665 119.2(2) no
C6 C10 C10 3_665 3_665 118.1(2) no
O7 C11 N1 . . 114.7(2) no
O7 C11 C12 . . 126.2(2) no
N1 C11 C12 . . 119.1(2) no
C13 C12 C11 . . 118.2(2) no
C12 C13 C14 . . 121.0(2) no
C15 C14 C13 . . 118.9(2) no
N1 C15 C14 . . 119.6(2) no
O8 C16 N2 . . 115.1(2) no
O8 C16 C17 . . 126.1(2) no
N2 C16 C17 . . 118.8(2) no
C18 C17 C16 . . 118.5(2) no
C17 C18 C19 . . 121.2(2) no
C20 C19 C18 . . 118.7(2) no
N2 C20 C19 . . 119.7(2) no
C11 O7 H7o . . 112(2) no
C16 O8 H8o . . 111(2) no
H1w1 O1w H1w2 . . 108(2) no
H2w1 O2w H2w2 . . 110(2) no
C11 N1 C15 . . 123.2(2) no
C11 N1 H1n . . 118(2) no
C15 N1 H1n . . 119(2) no
C16 N2 H2n . . 117(2) no
C20 N2 H2n . . 120(2) no
C1 C2 H2 . . 119.8 no
C3 C2 H2 . . 119.8 no
C4 C3 H3 . . 119.5 no
C2 C3 H3 . . 119.5 no
C3 C4 H4 . . 119.7 no
C5 C4 H4 . . 119.7 no
C6 C7 H7 . . 119.9 no
C8 C7 H7 . . 119.9 no
C9 C8 H8 . . 119.5 no
C7 C8 H8 . . 119.5 no
C8 C9 H9 . . 119.7 no
C10 C9 H9 . . 119.7 no
C13 C12 H12 . . 120.9 no
C11 C12 H12 . . 120.9 no
C12 C13 H13 . . 119.5 no
C14 C13 H13 . . 119.5 no
C15 C14 H14 . . 120.6 no
C13 C14 H14 . . 120.6 no
N1 C15 H15 . . 120.2 no
C14 C15 H15 . . 120.2 no
C18 C17 H17 . . 120.7 no
C16 C17 H17 . . 120.7 no
C17 C18 H18 . . 119.4 no
C19 C18 H18 . . 119.4 no
C20 C19 H19 . . 120.6 no
C18 C19 H19 . . 120.6 no
N2 C20 H20 . . 120.1 no
C19 C20 H20 . . 120.1 no

loop_
_geom_bond_atom_site_label_1
_geom_bond_atom_site_label_2
_geom_bond_site_symmetry_2
_geom_bond_distance
_geom_bond_publ_flag
S1 O1 . 1.450(2) no
S1 O2 . 1.444(2) no
S1 O3 . 1.447(2) no
S1 C1 . 1.784(2) no
S2 O4 . 1.438(2) no
S2 O5 . 1.462(2) no
S2 O6 . 1.441(2) no
S2 C6 . 1.780(2) no
O7 C11 . 1.307(2) no
O8 C16 . 1.308(2) no
N1 C11 . 1.328(3) no
N1 C15 . 1.339(3) no
N2 C16 . 1.336(2) no
N2 C20 . 1.341(3) no
C1 C2 . 1.360(3) no
C1 C5 3_767 1.423(2) no
C2 C3 . 1.402(3) no
C3 C4 . 1.351(3) no
C4 C5 . 1.417(2) no
C5 C1 3_767 1.423(2) no
C5 C5 3_767 1.426(3) no
C6 C7 . 1.363(2) no
C6 C10 3_665 1.420(2) no
C7 C8 . 1.402(3) no
C8 C9 . 1.353(3) no
C9 C10 . 1.412(2) no
C10 C6 3_665 1.420(2) no
C10 C10 3_665 1.429(3) no
C11 C12 . 1.387(3) no
C12 C13 . 1.361(3) no
C13 C14 . 1.386(3) no
C14 C15 . 1.346(3) no
C16 C17 . 1.383(3) no
C17 C18 . 1.357(3) no
C18 C19 . 1.388(3) no
C19 C20 . 1.342(3) no
O7 H7o . 0.860(10) no
O8 H8o . 0.850(10) no
O1w H1w1 . 0.850(10) no
O1w H1w2 . 0.850(10) no
O2w H2w1 . 0.850(10) no
O2w H2w2 . 0.850(10) no
N1 H1n . 0.860(10) no
N2 H2n . 0.850(10) no
C2 H2 . 0.93 no
C3 H3 . 0.93 no
C4 H4 . 0.93 no
C7 H7 . 0.93 no
C8 H8 . 0.93 no
C9 H9 . 0.93 no
C12 H12 . 0.93 no
C13 H13 . 0.93 no
C14 H14 . 0.93 no
C15 H15 . 0.93 no
C17 H17 . 0.93 no
C18 H18 . 0.93 no
C19 H19 . 0.93 no
C20 H20 . 0.93 no

loop_
_geom_hbond_atom_site_label_D
_geom_hbond_atom_site_label_H
_geom_hbond_atom_site_label_A
_geom_hbond_site_symmetry_A
_geom_hbond_distance_DH
_geom_hbond_distance_HA
_geom_hbond_distance_DA
_geom_hbond_angle_DHA
_geom_hbond_publ_flag
O7 H7o O2w . 0.860(10) 1.650(10) 2.509(2) 179(3) yes
O8 H8o O1w . 0.850(10) 1.700(10) 2.550(2) 178(3) yes
O1w H1w1 O1 . 0.850(10) 1.950(10) 2.794(2) 170(2) yes
O1w H1w2 O5 4_566 0.850(10) 2.060(10) 2.854(3) 154(2) yes
O2w H2w1 O4 . 0.850(10) 1.970(10) 2.803(2) 168(3) yes
O2w H2w2 O3 4_575 0.850(10) 1.950(10) 2.782(3) 168(2) yes
N1 H1n O2 . 0.860(10) 1.860(10) 2.700(2) 165(2) yes
N2 H2n O5 . 0.850(10) 1.920(10) 2.748(2) 167(2) yes

loop_
_geom_torsion_atom_site_label_1
_geom_torsion_atom_site_label_2
_geom_torsion_atom_site_label_3
_geom_torsion_atom_site_label_4
_geom_torsion_site_symmetry_1
_geom_torsion_site_symmetry_4
_geom_torsion
_geom_torsion_publ_flag
O2 S1 C1 C2 . . 125.9(2) no
O3 S1 C1 C2 . . 8.0(2) no
O1 S1 C1 C2 . . -112.6(2) no
O2 S1 C1 C5 . 3_767 -53.9(2) no
O3 S1 C1 C5 . 3_767 -171.90(10) no
O1 S1 C1 C5 . 3_767 67.6(2) no
C5 C1 C2 C3 3_767 . 0.5(3) no
S1 C1 C2 C3 . . -179.3(2) no
C1 C2 C3 C4 . . 0.4(3) no
C2 C3 C4 C5 . . -0.8(3) no
C3 C4 C5 C1 . 3_767 -179.1(2) no
C3 C4 C5 C5 . 3_767 0.3(3) no
O4 S2 C6 C7 . . 4.4(2) no
O6 S2 C6 C7 . . 125.5(2) no
O5 S2 C6 C7 . . -113.2(2) no
O4 S2 C6 C10 . 3_665 -175.9(2) no
O6 S2 C6 C10 . 3_665 -54.8(2) no
O5 S2 C6 C10 . 3_665 66.5(2) no
C10 C6 C7 C8 3_665 . 0.1(3) no
S2 C6 C7 C8 . . 179.8(2) no
C6 C7 C8 C9 . . -0.3(3) no
C7 C8 C9 C10 . . 0.3(3) no
C8 C9 C10 C6 . 3_665 179.8(2) no
C8 C9 C10 C10 . 3_665 -0.1(3) no
C15 N1 C11 O7 . . 177.6(2) no
C15 N1 C11 C12 . . -1.3(3) no
O7 C11 C12 C13 . . -177.5(2) no
N1 C11 C12 C13 . . 1.3(3) no
C11 C12 C13 C14 . . 0.1(4) no
C12 C13 C14 C15 . . -1.5(4) no
C11 N1 C15 C14 . . -0.1(3) no
C13 C14 C15 N1 . . 1.5(4) no
C20 N2 C16 O8 . . -177.8(2) no
C20 N2 C16 C17 . . 1.0(3) no
O8 C16 C17 C18 . . 177.6(2) no
N2 C16 C17 C18 . . -1.1(3) no
C16 C17 C18 C19 . . 0.4(4) no
C17 C18 C19 C20 . . 0.4(4) no
C16 N2 C20 C19 . . -0.1(3) no
C18 C19 C20 N2 . . -0.6(4) no
